data_4023028
loop_
_publ_author_name
'Philip J. Parsons'
'Lewis Pennicott'
'James Eshelby'
'Matthias Goessman'
'Adrian Highton'
'Peter Hitchcock'

_publ_section_title
;
 A Total Synthesis of Galbonolide B
;
_journal_name_full 'Journal of Organic Chemistry'
_journal_page_first 9387
_journal_page_last 9390
_journal_paper_doi 10.1021/jo701509r
_journal_volume 72
_journal_year 2007
_chemical_absolute_configuration syn
_chemical_compound_source 'synthesis as described'
_chemical_formula_moiety 'C21 H32 O5'
_chemical_formula_sum 'C21 H32 O5'
_chemical_formula_weight 364.47
_chemical_name_systematic
;
 ?
;
_space_group_IT_number 19
_symmetry_cell_setting orthorhombic
_symmetry_Int_Tables_number 19
_symmetry_space_group_name_Hall 'P 2ac 2ab'
_symmetry_space_group_name_H-M 'P 21 21 21'
_atom_sites_solution_hydrogens geom
_atom_sites_solution_primary direct
_atom_sites_solution_secondary difmap
_audit_conform_dict_location ftp://ftp.iucr.org/pub/cif_core.dic
_audit_conform_dict_name cif_core.dic
_audit_conform_dict_version 2.3
_audit_creation_date 2006-12-05T19:10:34-00:00
_audit_creation_method 'WinGX routine CIF_UPDATE'
_cell_angle_alpha 90
_cell_angle_beta 90
_cell_angle_gamma 90
_cell_formula_units_Z 4
_cell_length_a 6.2709(4)
_cell_length_b 17.9596(10)
_cell_length_c 18.5642(12)
_cell_measurement_reflns_used 8101
_cell_measurement_temperature 173(2)
_cell_measurement_theta_max 22.986
_cell_measurement_theta_min 3.395
_cell_measurement_wavelength 0.71073
_cell_volume 2090.8(2)
_computing_cell_refinement 'HKL Scalepack (Otwinowski & Minor 1997)'
_computing_data_collection 'Collect (Nonius BV, 1997-2000)'
_computing_data_reduction 'HKL Denzo and Scalepack (Otwinowski & Minor 1997)'
_computing_molecular_graphics 'Ortep-3 for Windows (Farrugia, 1997)'
_computing_publication_material 'WinGX publication routines (Farrugia, 1999)'
_computing_structure_refinement 'SHELXL-97 (Sheldrick, 1997)'
_computing_structure_solution 'SHELXS-86 (Sheldrick, 1986)'
_diffrn_ambient_temperature 173(2)
_diffrn_detector 'CCD plate'
_diffrn_detector_area_resol_mean 9
_diffrn_measured_fraction_theta_full 0.987
_diffrn_measured_fraction_theta_max 0.987
_diffrn_measurement_device '95mm CCD camera on \k-goniostat'
_diffrn_measurement_device_type KappaCCD
_diffrn_measurement_method 'CCD rotation images, thick slices'
_diffrn_orient_matrix_type 'by Nonius Collect from scalepack cell'
_diffrn_orient_matrix_UB_11 0.268946E-1
_diffrn_orient_matrix_UB_12 -0.464527E-1
_diffrn_orient_matrix_UB_13 -0.282763E-1
_diffrn_orient_matrix_UB_21 0.104888
_diffrn_orient_matrix_UB_22 0.273891E-1
_diffrn_orient_matrix_UB_23 -0.307286E-1
_diffrn_orient_matrix_UB_31 0.117068
_diffrn_orient_matrix_UB_32 -0.138676E-1
_diffrn_orient_matrix_UB_33 0.340275E-1
_diffrn_radiation_monochromator graphite
_diffrn_radiation_probe x-ray
_diffrn_radiation_type MoK\a
_diffrn_radiation_wavelength 0.71073
_diffrn_reflns_av_R_equivalents 0.2009
_diffrn_reflns_av_unetI/netI 0.0909
_diffrn_reflns_limit_h_max 6
_diffrn_reflns_limit_h_min -6
_diffrn_reflns_limit_k_max 19
_diffrn_reflns_limit_k_min -19
_diffrn_reflns_limit_l_max 19
_diffrn_reflns_limit_l_min -20
_diffrn_reflns_number 8934
_diffrn_reflns_theta_full 23.07
_diffrn_reflns_theta_max 23.07
_diffrn_reflns_theta_min 3.43
_diffrn_source 'Enraf Nonius FR590'
_exptl_absorpt_coefficient_mu 0.081
_exptl_absorpt_correction_type none
_exptl_crystal_colour colourless
_exptl_crystal_density_diffrn 1.158
_exptl_crystal_density_method 'not measured'
_exptl_crystal_description prism
_exptl_crystal_F_000 792
_exptl_crystal_size_max 0.15
_exptl_crystal_size_mid 0.1
_exptl_crystal_size_min 0.1
_refine_diff_density_max 0.389
_refine_diff_density_min -0.209
_refine_diff_density_rms 0.054
_refine_ls_abs_structure_details 'Flack H D (1983), Acta Cryst. A39, 876-881'
_refine_ls_abs_structure_Flack -2(3)
_refine_ls_extinction_coef 0.019(7)
_refine_ls_extinction_expression Fc^*^=kFc[1+0.001xFc^2^\l^3^/sin(2\q)]^-1/4^
_refine_ls_extinction_method SHELXL
_refine_ls_goodness_of_fit_ref 1.069
_refine_ls_hydrogen_treatment mixed
_refine_ls_matrix_type full
_refine_ls_number_parameters 249
_refine_ls_number_reflns 1697
_refine_ls_number_restraints 0
_refine_ls_restrained_S_all 1.069
_refine_ls_R_factor_all 0.0904
_refine_ls_R_factor_gt 0.0661
_refine_ls_shift/su_max 0
_refine_ls_shift/su_mean 0
_refine_ls_structure_factor_coef Fsqd
_refine_ls_weighting_details 'calc w=1/[\s^2^(Fo^2^)+(0.1177P)^2^+0.6909P] where P=(Fo^2^+2Fc^2^)/3'
_refine_ls_weighting_scheme calc
_refine_ls_wR_factor_gt 0.173
_refine_ls_wR_factor_ref 0.2048
_reflns_number_gt 1339
_reflns_number_total 1697
_reflns_threshold_expression >2sigma(I)
_cod_data_source_file jo701509r-File003.cif
_cod_data_source_block dec206
_cod_database_code 4023028

loop_
_symmetry_equiv_pos_as_xyz
'x, y, z'
'-x+1/2, -y, z+1/2'
'x+1/2, -y+1/2, -z'
'-x, y+1/2, -z+1/2'

loop_
_atom_site_label
_atom_site_type_symbol
_atom_site_fract_x
_atom_site_fract_y
_atom_site_fract_z
_atom_site_U_iso_or_equiv
_atom_site_adp_type
_atom_site_occupancy
_atom_site_symmetry_multiplicity
_atom_site_calc_flag
_atom_site_refinement_flags
O1 O 0.8766(7) 0.2286(2) 0.27987(19) 0.0520(12) Uani 1 1 d .
O2 O 1.0395(6) 0.1374(3) 0.2181(2) 0.0511(12) Uani 1 1 d .
O3 O 0.4566(7) 0.2177(3) 0.1898(2) 0.0577(13) Uani 1 1 d .
O4 O 0.3076(6) 0.1401(3) 0.0809(2) 0.0552(14) Uani 1 1 d .
H4X H 0.248(13) 0.136(5) 0.114(4) 0.07(3) Uiso 1 1 d .
O5 O 0.5713(8) 0.2439(3) 0.0052(2) 0.0638(15) Uani 1 1 d .
H5X H 0.657(13) 0.267(4) -0.018(4) 0.07(3) Uiso 1 1 d .
C1 C 0.9251(9) 0.1908(4) 0.2202(3) 0.0401(14) Uani 1 1 d .
C2 C 0.8206(9) 0.2242(4) 0.1547(3) 0.0435(15) Uani 1 1 d .
H2 H 0.9009 0.2069 0.1112 0.052 Uiso 1 1 calc R
C3 C 0.5893(10) 0.1962(3) 0.1480(3) 0.0423(14) Uani 1 1 d .
C4 C 0.5321(9) 0.1421(4) 0.0878(3) 0.0441(15) Uani 1 1 d .
C5 C 0.6258(10) 0.0643(4) 0.1045(3) 0.0544(18) Uani 1 1 d .
H5A H 0.6219 0.0345 0.0597 0.065 Uiso 1 1 calc R
H5B H 0.7775 0.0707 0.1179 0.065 Uiso 1 1 calc R
C6 C 0.5165(10) 0.0196(4) 0.1639(3) 0.0517(17) Uani 1 1 d .
C7 C 0.6016(10) 0.0159(4) 0.2283(3) 0.0486(15) Uani 1 1 d .
H7 H 0.7321 0.0416 0.2357 0.058 Uiso 1 1 calc R
C8 C 0.5104(12) -0.0253(4) 0.2911(4) 0.0629(19) Uani 1 1 d .
H8 H 0.411 -0.0639 0.2714 0.075 Uiso 1 1 calc R
C9 C 0.3828(12) 0.0233(5) 0.3421(4) 0.082(3) Uani 1 1 d .
H9A H 0.2845 -0.0091 0.3697 0.098 Uiso 1 1 calc R
H9B H 0.2942 0.0576 0.313 0.098 Uiso 1 1 calc R
C10 C 0.5119(12) 0.0700(5) 0.3960(4) 0.073(2) Uani 1 1 d .
C11 C 0.6481(12) 0.1279(4) 0.3653(4) 0.063(2) Uani 1 1 d .
H11 H 0.5897 0.1538 0.3253 0.076 Uiso 1 1 calc R
C12 C 0.8377(11) 0.1490(5) 0.3848(3) 0.061(2) Uani 1 1 d .
C13 C 0.9714(11) 0.2041(4) 0.3478(3) 0.0572(18) Uani 1 1 d .
H13 H 1.1129 0.1808 0.3373 0.069 Uiso 1 1 calc R
C14 C 1.0090(14) 0.2763(5) 0.3895(3) 0.079(2) Uani 1 1 d .
H14A H 0.8719 0.3032 0.3946 0.095 Uiso 1 1 calc R
H14B H 1.061 0.2642 0.4385 0.095 Uiso 1 1 calc R
C15 C 1.169(2) 0.3265(7) 0.3528(5) 0.136(5) Uani 1 1 d .
H15A H 1.3104 0.3037 0.3551 0.204 Uiso 1 1 calc R
H15B H 1.1714 0.3749 0.3771 0.204 Uiso 1 1 calc R
H15C H 1.1275 0.3334 0.3023 0.204 Uiso 1 1 calc R
C16 C 0.8259(13) 0.3089(4) 0.1555(3) 0.0639(19) Uani 1 1 d .
H16A H 0.7517 0.3272 0.1985 0.096 Uiso 1 1 calc R
H16B H 0.755 0.3281 0.1123 0.096 Uiso 1 1 calc R
H16C H 0.9743 0.326 0.1563 0.096 Uiso 1 1 calc R
C17 C 0.6202(10) 0.1681(4) 0.0155(3) 0.0529(17) Uani 1 1 d .
H17A H 0.7767 0.161 0.0144 0.063 Uiso 1 1 calc R
H17B H 0.5568 0.1382 -0.0238 0.063 Uiso 1 1 calc R
C18 C 0.3182(13) -0.0196(4) 0.1417(4) 0.069(2) Uani 1 1 d .
H18A H 0.3179 -0.07 0.1619 0.104 Uiso 1 1 calc R
H18B H 0.3121 -0.0225 0.089 0.104 Uiso 1 1 calc R
H18C H 0.1939 0.0078 0.1596 0.104 Uiso 1 1 calc R
C19 C 0.6863(17) -0.0667(6) 0.3333(5) 0.105(3) Uani 1 1 d .
H19A H 0.7532 -0.1039 0.302 0.158 Uiso 1 1 calc R
H19B H 0.6233 -0.0915 0.3752 0.158 Uiso 1 1 calc R
H19C H 0.7942 -0.0309 0.3494 0.158 Uiso 1 1 calc R
C20 C 0.5007(17) 0.0540(7) 0.4663(4) 0.106(3) Uani 1 1 d .
H20A H 0.5848 0.0811 0.4999 0.127 Uiso 1 1 calc R
H20B H 0.4085 0.0156 0.4827 0.127 Uiso 1 1 calc R
C21 C 0.9548(14) 0.1152(6) 0.4509(4) 0.091(3) Uani 1 1 d .
H21A H 0.9217 0.1446 0.4939 0.136 Uiso 1 1 calc R
H21B H 1.109 0.116 0.4423 0.136 Uiso 1 1 calc R
H21C H 0.9077 0.0637 0.458 0.136 Uiso 1 1 calc R

loop_
_atom_site_aniso_label
_atom_site_aniso_U_11
_atom_site_aniso_U_22
_atom_site_aniso_U_33
_atom_site_aniso_U_23
_atom_site_aniso_U_13
_atom_site_aniso_U_12
O1 0.066(3) 0.058(3) 0.0322(19) -0.002(2) -0.001(2) 0.007(2)
O2 0.036(2) 0.071(3) 0.046(2) -0.004(2) 0.0043(19) 0.003(2)
O3 0.048(2) 0.073(3) 0.053(2) -0.008(2) 0.018(2) 0.008(2)
O4 0.027(2) 0.095(4) 0.043(2) 0.004(3) -0.002(2) 0.000(2)
O5 0.047(3) 0.100(5) 0.045(2) 0.024(2) -0.001(2) -0.002(3)
C1 0.033(3) 0.050(4) 0.037(3) -0.007(3) 0.006(3) -0.002(3)
C2 0.044(3) 0.055(4) 0.032(3) -0.002(3) 0.007(3) 0.001(3)
C3 0.046(3) 0.050(4) 0.031(3) 0.003(3) 0.003(3) 0.007(3)
C4 0.034(3) 0.064(4) 0.035(3) -0.002(3) 0.000(3) 0.003(3)
C5 0.048(4) 0.075(5) 0.041(3) -0.013(3) 0.006(3) -0.001(3)
C6 0.043(3) 0.050(4) 0.061(4) -0.009(3) -0.005(3) 0.006(3)
C7 0.046(3) 0.044(4) 0.056(4) -0.006(3) -0.004(3) 0.007(3)
C8 0.067(4) 0.057(4) 0.064(4) 0.005(4) -0.006(4) 0.002(3)
C9 0.055(4) 0.092(6) 0.098(6) 0.033(5) 0.016(5) 0.006(4)
C10 0.059(5) 0.103(7) 0.058(4) 0.008(4) 0.013(4) 0.010(4)
C11 0.070(5) 0.070(5) 0.049(4) 0.007(4) 0.010(4) 0.011(4)
C12 0.046(4) 0.107(6) 0.030(3) 0.002(4) 0.004(3) 0.002(4)
C13 0.059(4) 0.080(5) 0.033(3) 0.004(3) -0.007(3) -0.002(4)
C14 0.096(6) 0.101(6) 0.040(3) -0.012(4) -0.003(4) -0.020(5)
C15 0.180(11) 0.146(11) 0.080(6) -0.010(6) 0.008(7) -0.093(9)
C16 0.087(5) 0.055(4) 0.049(4) 0.002(3) -0.006(4) -0.008(4)
C17 0.046(4) 0.074(5) 0.038(3) 0.002(3) -0.002(3) 0.005(3)
C18 0.074(5) 0.068(5) 0.065(4) 0.000(4) -0.010(4) -0.020(4)
C19 0.121(8) 0.107(8) 0.088(6) 0.028(5) -0.023(6) 0.039(6)
C20 0.108(7) 0.153(10) 0.057(5) 0.006(5) 0.022(5) -0.037(7)
C21 0.081(6) 0.126(8) 0.065(4) 0.018(5) -0.001(4) 0.013(6)

loop_
_atom_type_symbol
_atom_type_description
_atom_type_scat_dispersion_real
_atom_type_scat_dispersion_imag
_atom_type_scat_source
C C 0.0033 0.0016 'International Tables Vol C Tables 4.2.6.8 and 6.1.1.4'
H H 0 0 'International Tables Vol C Tables 4.2.6.8 and 6.1.1.4'
O O 0.0106 0.006 'International Tables Vol C Tables 4.2.6.8 and 6.1.1.4'

loop_
_geom_angle_atom_site_label_1
_geom_angle_atom_site_label_2
_geom_angle_atom_site_label_3
_geom_angle
C1 O1 C13 118.1(5)
C4 O4 H4X 116(6)
C17 O5 H5X 116(6)
O2 C1 O1 124.7(5)
O2 C1 C2 123.5(5)
O1 C1 C2 111.7(5)
C1 C2 C16 112.3(5)
C1 C2 C3 110.2(5)
C16 C2 C3 110.3(5)
C1 C2 H2 108
C16 C2 H2 108
C3 C2 H2 108
O3 C3 C4 121.0(5)
O3 C3 C2 119.8(5)
C4 C3 C2 119.2(5)
O4 C4 C3 108.5(5)
O4 C4 C17 106.8(5)
C3 C4 C17 111.4(5)
O4 C4 C5 111.9(6)
C3 C4 C5 109.8(4)
C17 C4 C5 108.4(5)
C6 C5 C4 116.7(5)
C6 C5 H5A 108.1
C4 C5 H5A 108.1
C6 C5 H5B 108.1
C4 C5 H5B 108.1
H5A C5 H5B 107.3
C7 C6 C18 124.6(6)
C7 C6 C5 120.1(6)
C18 C6 C5 115.2(6)
C6 C7 C8 125.5(6)
C6 C7 H7 117.3
C8 C7 H7 117.3
C7 C8 C9 113.8(6)
C7 C8 C19 111.1(7)
C9 C8 C19 109.7(6)
C7 C8 H8 107.3
C9 C8 H8 107.3
C19 C8 H8 107.3
C8 C9 C10 116.3(6)
C8 C9 H9A 108.2
C10 C9 H9A 108.2
C8 C9 H9B 108.2
C10 C9 H9B 108.2
H9A C9 H9B 107.4
C20 C10 C11 124.3(9)
C20 C10 C9 119.4(9)
C11 C10 C9 116.2(6)
C12 C11 C10 129.3(7)
C12 C11 H11 115.3
C10 C11 H11 115.3
C11 C12 C13 126.1(6)
C11 C12 C21 122.6(7)
C13 C12 C21 111.3(6)
O1 C13 C12 112.0(5)
O1 C13 C14 104.1(6)
C12 C13 C14 115.1(5)
O1 C13 H13 108.5
C12 C13 H13 108.5
C14 C13 H13 108.5
C15 C14 C13 112.4(7)
C15 C14 H14A 109.1
C13 C14 H14A 109.1
C15 C14 H14B 109.1
C13 C14 H14B 109.1
H14A C14 H14B 107.9
C14 C15 H15A 109.5
C14 C15 H15B 109.5
H15A C15 H15B 109.5
C14 C15 H15C 109.5
H15A C15 H15C 109.5
H15B C15 H15C 109.5
C2 C16 H16A 109.5
C2 C16 H16B 109.5
H16A C16 H16B 109.5
C2 C16 H16C 109.5
H16A C16 H16C 109.5
H16B C16 H16C 109.5
O5 C17 C4 109.7(5)
O5 C17 H17A 109.7
C4 C17 H17A 109.7
O5 C17 H17B 109.7
C4 C17 H17B 109.7
H17A C17 H17B 108.2
C6 C18 H18A 109.5
C6 C18 H18B 109.5
H18A C18 H18B 109.5
C6 C18 H18C 109.5
H18A C18 H18C 109.5
H18B C18 H18C 109.5
C8 C19 H19A 109.5
C8 C19 H19B 109.5
H19A C19 H19B 109.5
C8 C19 H19C 109.5
H19A C19 H19C 109.5
H19B C19 H19C 109.5
C10 C20 H20A 120
C10 C20 H20B 120
H20A C20 H20B 120
C12 C21 H21A 109.5
C12 C21 H21B 109.5
H21A C21 H21B 109.5
C12 C21 H21C 109.5
H21A C21 H21C 109.5
H21B C21 H21C 109.5

loop_
_geom_bond_atom_site_label_1
_geom_bond_atom_site_label_2
_geom_bond_distance
O1 C1 1.334(7)
O1 C13 1.462(7)
O2 C1 1.200(7)
O3 C3 1.201(7)
O4 C4 1.414(7)
O4 H4X 0.73(7)
O5 C17 1.408(9)
O5 H5X 0.81(8)
C1 C2 1.505(8)
C2 C16 1.523(9)
C2 C3 1.540(9)
C2 H2 1
C3 C4 1.524(8)
C4 C17 1.525(8)
C4 C5 1.547(9)
C5 C6 1.526(9)
C5 H5A 0.99
C5 H5B 0.99
C6 C7 1.312(8)
C6 C18 1.487(10)
C7 C8 1.494(9)
C7 H7 0.95
C8 C9 1.517(11)
C8 C19 1.544(11)
C8 H8 1
C9 C10 1.536(12)
C9 H9A 0.99
C9 H9B 0.99
C10 C20 1.338(11)
C10 C11 1.461(11)
C11 C12 1.300(10)
C11 H11 0.95
C12 C13 1.467(10)
C12 C21 1.553(10)
C13 C14 1.529(11)
C13 H13 1
C14 C15 1.509(13)
C14 H14A 0.99
C14 H14B 0.99
C15 H15A 0.98
C15 H15B 0.98
C15 H15C 0.98
C16 H16A 0.98
C16 H16B 0.98
C16 H16C 0.98
C17 H17A 0.99
C17 H17B 0.99
C18 H18A 0.98
C18 H18B 0.98
C18 H18C 0.98
C19 H19A 0.98
C19 H19B 0.98
C19 H19C 0.98
C20 H20A 0.95
C20 H20B 0.95
C21 H21A 0.98
C21 H21B 0.98
C21 H21C 0.98

loop_
_cod_related_entry_id
_cod_related_entry_database
_cod_related_entry_code
1 ChemSpider 20149409
